data_7055337
loop_
_publ_author_name
'Kleisath, Elizabeth'
'Yutronkie, Nathan J.'
'Korobkov, Ilia'
'Gabidullin, Bulat M.'
'Brusso, Jaclyn L.'

_publ_section_title
;
 Alkyl-functionalization of 3,5-bis(2-pyridyl)-1,2,4,6-thiatriazine
;
_journal_issue 5
_journal_name_full 'New J. Chem.'
_journal_page_first 4472
_journal_paper_doi 10.1039/C5NJ02611C
_journal_volume 40
_journal_year 2016
_chemical_formula_sum 'C14 H13 N5 S'
_chemical_formula_weight 283.35
_space_group_crystal_system orthorhombic
_space_group_IT_number 19
_space_group_name_Hall 'P 2ac 2ab'
_space_group_name_H-M_alt 'P 21 21 21'
_symmetry_space_group_name_Hall 'P 2ac 2ab'
_symmetry_space_group_name_H-M 'P 21 21 21'
_atom_sites_solution_hydrogens geom
_audit_creation_method SHELXL-2014/7
_audit_update_record
;
2015-12-04 deposited with the CCDC.
2016-01-19 downloaded from the CCDC.
;
_cell_angle_alpha 90
_cell_angle_beta 90
_cell_angle_gamma 90
_cell_formula_units_Z 4
_cell_length_a 5.799(3)
_cell_length_b 14.641(9)
_cell_length_c 16.056(10)
_cell_measurement_reflns_used 4037
_cell_measurement_temperature 258(2)
_cell_measurement_theta_max 27.71
_cell_measurement_theta_min 2.54
_cell_volume 1363.2(14)
_computing_cell_refinement 'APEX II, Bruker (2009)'
_computing_data_collection 'APEX II, Bruker (2009)'
_computing_data_reduction 'XPREP, Bruker (2009)'
_computing_molecular_graphics 'Mercury (Macrae et al., 2008)'
_computing_publication_material 'CIFTAB (Sheldrick, 1997)'
_computing_structure_refinement 'SHELXL-2014/7 (Sheldrick, 2014)'
_computing_structure_solution 'SHELXS-03 (Sheldrick, 2003)'
_diffrn_ambient_temperature 258(2)
_diffrn_measured_fraction_theta_full 1.000
_diffrn_measured_fraction_theta_max 0.992
_diffrn_measurement_device_type 'Bruker APEX-II CCD'
_diffrn_measurement_method '\f and \w scans'
_diffrn_radiation_type MoK\a
_diffrn_radiation_wavelength 0.71073
_diffrn_reflns_av_R_equivalents 0.0331
_diffrn_reflns_av_unetI/netI 0.0380
_diffrn_reflns_Laue_measured_fraction_full 1.000
_diffrn_reflns_Laue_measured_fraction_max 0.992
_diffrn_reflns_limit_h_max 7
_diffrn_reflns_limit_h_min -7
_diffrn_reflns_limit_k_max 19
_diffrn_reflns_limit_k_min -19
_diffrn_reflns_limit_l_max 21
_diffrn_reflns_limit_l_min -16
_diffrn_reflns_number 11126
_diffrn_reflns_point_group_measured_fraction_full 1.000
_diffrn_reflns_point_group_measured_fraction_max 0.991
_diffrn_reflns_theta_full 25.242
_diffrn_reflns_theta_max 28.089
_diffrn_reflns_theta_min 1.882
_exptl_absorpt_coefficient_mu 0.234
_exptl_absorpt_correction_T_max 0.7456
_exptl_absorpt_correction_T_min 0.6335
_exptl_absorpt_correction_type multi-scan
_exptl_absorpt_process_details 'SADABS, Bruker (2003)'
_exptl_crystal_colour yellow
_exptl_crystal_density_diffrn 1.381
_exptl_crystal_description plate
_exptl_crystal_F_000 592
_exptl_crystal_size_max 0.883
_exptl_crystal_size_mid 0.194
_exptl_crystal_size_min 0.068
_refine_diff_density_max 0.331
_refine_diff_density_min -0.216
_refine_diff_density_rms 0.045
_refine_ls_abs_structure_details
;
 Flack x determined using 874 quotients [(I+)-(I-)]/[(I+)+(I-)]
 (Parsons, Flack and Wagner, Acta Cryst. B69 (2013) 249-259).
;
_refine_ls_abs_structure_Flack -0.05(3)
_refine_ls_extinction_method none
_refine_ls_goodness_of_fit_ref 1.066
_refine_ls_hydrogen_treatment constr
_refine_ls_matrix_type full
_refine_ls_number_parameters 182
_refine_ls_number_reflns 3294
_refine_ls_number_restraints 0
_refine_ls_restrained_S_all 1.066
_refine_ls_R_factor_all 0.0608
_refine_ls_R_factor_gt 0.0419
_refine_ls_shift/su_max 0.000
_refine_ls_shift/su_mean 0.000
_refine_ls_structure_factor_coef Fsqd
_refine_ls_weighting_details 'w=1/[\s^2^(Fo^2^)+(0.0557P)^2^] where P=(Fo^2^+2Fc^2^)/3'
_refine_ls_weighting_scheme calc
_refine_ls_wR_factor_gt 0.0933
_refine_ls_wR_factor_ref 0.0997
_reflns_Friedel_coverage 0.716
_reflns_Friedel_fraction_full 1.000
_reflns_Friedel_fraction_max 0.988
_reflns_number_gt 2548
_reflns_number_total 3294
_reflns_threshold_expression 'I > 2\s(I)'
_cod_data_source_file c5nj02611c2.cif
_cod_data_source_block shelx
_cod_depositor_comments 'Adding full bibliography for 7055334--7055337.cif.'
_cod_database_code 7055337
_shelx_shelxl_version_number 2014/7
_shelx_space_group_comment
;
The symmetry employed for this shelxl refinement is uniquely defined
by the following loop, which should always be used as a source of
symmetry information in preference to the above space-group names.
They are only intended as comments.
;
_shelx_estimated_absorpt_t_min 0.820
_shelx_estimated_absorpt_t_max 0.984

loop_
_space_group_symop_operation_xyz
'x, y, z'
'-x+1/2, -y, z+1/2'
'-x, y+1/2, -z+1/2'
'x+1/2, -y+1/2, -z'

loop_
_atom_site_label
_atom_site_type_symbol
_atom_site_fract_x
_atom_site_fract_y
_atom_site_fract_z
_atom_site_U_iso_or_equiv
_atom_site_adp_type
_atom_site_occupancy
_atom_site_site_symmetry_order
_atom_site_calc_flag
_atom_site_refinement_flags_posn
_atom_site_refinement_flags_adp
C2 C 0.1824(5) 0.52613(15) 0.53145(14) 0.0371(6) Uani 1 1 d . .
C4 C 0.4897(5) 0.43815(15) 0.57719(14) 0.0378(6) Uani 1 1 d . .
C6 C 0.1644(6) 0.32958(16) 0.44528(15) 0.0469(7) Uani 1 1 d . .
H6A H 0.2471 0.2722 0.4500 0.056 Uiso 1 1 calc R U
H6B H 0.0810 0.3396 0.4968 0.056 Uiso 1 1 calc R U
C7 C -0.0035(6) 0.3246(2) 0.37363(18) 0.0616(9) Uani 1 1 d . .
H7A H -0.0832 0.3818 0.3685 0.092 Uiso 1 1 calc R U
H7B H -0.1130 0.2767 0.3837 0.092 Uiso 1 1 calc R U
H7C H 0.0788 0.3121 0.3230 0.092 Uiso 1 1 calc R U
C8 C -0.0022(5) 0.59200(15) 0.55722(15) 0.0392(6) Uani 1 1 d . .
C9 C -0.0220(6) 0.61843(18) 0.63997(16) 0.0496(7) Uani 1 1 d . .
H9 H 0.0829 0.5979 0.6796 0.060 Uiso 1 1 calc R U
C10 C -0.1995(7) 0.6755(2) 0.66221(19) 0.0599(9) Uani 1 1 d . .
H10 H -0.2161 0.6940 0.7173 0.072 Uiso 1 1 calc R U
C11 C -0.3513(6) 0.70487(19) 0.60321(19) 0.0576(8) Uani 1 1 d . .
H11 H -0.4725 0.7436 0.6171 0.069 Uiso 1 1 calc R U
C12 C -0.3205(6) 0.67581(19) 0.52275(19) 0.0561(8) Uani 1 1 d . .
H12 H -0.4236 0.6961 0.4825 0.067 Uiso 1 1 calc R U
C14 C 0.6408(5) 0.41939(16) 0.65058(13) 0.0373(6) Uani 1 1 d . .
C15 C 0.5723(5) 0.44532(17) 0.73047(15) 0.0459(7) Uani 1 1 d . .
H15 H 0.4317 0.4746 0.7385 0.055 Uiso 1 1 calc R U
C16 C 0.7140(6) 0.42733(19) 0.79722(16) 0.0531(8) Uani 1 1 d . .
H16 H 0.6702 0.4436 0.8509 0.064 Uiso 1 1 calc R U
C17 C 0.9221(6) 0.38482(19) 0.78283(16) 0.0552(8) Uani 1 1 d . .
H17 H 1.0236 0.3725 0.8263 0.066 Uiso 1 1 calc R U
C18 C 0.9752(6) 0.36097(18) 0.70175(16) 0.0515(7) Uani 1 1 d . .
H18 H 1.1159 0.3323 0.6924 0.062 Uiso 1 1 calc R U
N1 N 0.2086(4) 0.51272(14) 0.44986(12) 0.0433(6) Uani 1 1 d . .
N3 N 0.3043(4) 0.49064(14) 0.59448(12) 0.0404(5) Uani 1 1 d . .
N5 N 0.5549(4) 0.40338(15) 0.50539(12) 0.0450(6) Uani 1 1 d . .
N13 N -0.1502(5) 0.61988(14) 0.49898(13) 0.0471(6) Uani 1 1 d . .
N19 N 0.8403(4) 0.37593(14) 0.63613(12) 0.0431(5) Uani 1 1 d . .
S1 S 0.36688(13) 0.42156(4) 0.42889(3) 0.0433(2) Uani 1 1 d . .

loop_
_atom_site_aniso_label
_atom_site_aniso_U_11
_atom_site_aniso_U_22
_atom_site_aniso_U_33
_atom_site_aniso_U_23
_atom_site_aniso_U_13
_atom_site_aniso_U_12
C2 0.0418(18) 0.0313(11) 0.0381(12) 0.0010(9) 0.0018(12) -0.0059(11)
C4 0.0397(16) 0.0344(11) 0.0395(12) -0.0007(9) 0.0015(12) -0.0054(11)
C6 0.059(2) 0.0365(12) 0.0451(13) -0.0036(10) -0.0072(15) 0.0043(12)
C7 0.065(2) 0.0572(17) 0.0631(17) -0.0056(15) -0.0122(18) 0.0023(17)
C8 0.0451(18) 0.0291(11) 0.0433(12) -0.0019(10) 0.0028(12) -0.0044(11)
C9 0.060(2) 0.0447(14) 0.0438(14) -0.0031(11) 0.0036(13) 0.0033(14)
C10 0.075(3) 0.0503(16) 0.0539(15) -0.0105(13) 0.0166(17) 0.0012(17)
C11 0.051(2) 0.0488(15) 0.0730(19) -0.0076(14) 0.0102(18) 0.0079(15)
C12 0.051(2) 0.0488(15) 0.0681(18) -0.0039(13) -0.0059(17) 0.0082(15)
C14 0.0373(16) 0.0327(11) 0.0418(11) 0.0004(9) 0.0015(12) -0.0040(12)
C15 0.048(2) 0.0469(13) 0.0426(13) -0.0026(11) 0.0026(13) 0.0044(13)
C16 0.065(2) 0.0547(15) 0.0397(12) -0.0028(12) -0.0011(13) 0.0078(15)
C17 0.066(2) 0.0547(15) 0.0444(14) 0.0012(12) -0.0111(14) 0.0074(16)
C18 0.048(2) 0.0536(15) 0.0534(16) 0.0003(13) -0.0007(14) 0.0070(14)
N1 0.0544(16) 0.0371(10) 0.0385(10) 0.0006(8) 0.0015(10) 0.0045(10)
N3 0.0437(15) 0.0407(11) 0.0368(10) -0.0018(8) 0.0026(10) 0.0023(10)
N5 0.0481(16) 0.0500(12) 0.0370(10) -0.0055(9) -0.0011(10) 0.0067(11)
N13 0.0510(16) 0.0409(11) 0.0494(11) -0.0024(9) -0.0049(11) 0.0056(12)
N19 0.0442(15) 0.0434(11) 0.0416(10) -0.0014(9) 0.0002(11) 0.0000(11)
S1 0.0518(5) 0.0444(3) 0.0339(3) -0.0028(3) 0.0021(3) 0.0050(3)

loop_
_atom_type_symbol
_atom_type_description
_atom_type_scat_dispersion_real
_atom_type_scat_dispersion_imag
_atom_type_scat_source
C C 0.0033 0.0016 'International Tables Vol C Tables 4.2.6.8 and 6.1.1.4'
H H 0.0000 0.0000 'International Tables Vol C Tables 4.2.6.8 and 6.1.1.4'
N N 0.0061 0.0033 'International Tables Vol C Tables 4.2.6.8 and 6.1.1.4'
S S 0.1246 0.1234 'International Tables Vol C Tables 4.2.6.8 and 6.1.1.4'

loop_
_geom_angle_atom_site_label_1
_geom_angle_atom_site_label_2
_geom_angle_atom_site_label_3
_geom_angle
N1 C2 N3 128.7(2)
N1 C2 C8 116.6(2)
N3 C2 C8 114.7(2)
N5 C4 N3 129.0(2)
N5 C4 C14 116.8(2)
N3 C4 C14 114.2(2)
C7 C6 S1 110.16(19)
C7 C6 H6A 109.6
S1 C6 H6A 109.6
C7 C6 H6B 109.6
S1 C6 H6B 109.6
H6A C6 H6B 108.1
C6 C7 H7A 109.5
C6 C7 H7B 109.5
H7A C7 H7B 109.5
C6 C7 H7C 109.5
H7A C7 H7C 109.5
H7B C7 H7C 109.5
N13 C8 C9 122.2(3)
N13 C8 C2 117.6(2)
C9 C8 C2 120.2(2)
C10 C9 C8 118.7(3)
C10 C9 H9 120.6
C8 C9 H9 120.6
C11 C10 C9 119.7(3)
C11 C10 H10 120.1
C9 C10 H10 120.1
C10 C11 C12 118.2(3)
C10 C11 H11 120.9
C12 C11 H11 120.9
N13 C12 C11 123.7(3)
N13 C12 H12 118.2
C11 C12 H12 118.2
N19 C14 C15 122.3(2)
N19 C14 C4 117.2(2)
C15 C14 C4 120.6(2)
C16 C15 C14 119.6(3)
C16 C15 H15 120.2
C14 C15 H15 120.2
C15 C16 C17 118.6(2)
C15 C16 H16 120.7
C17 C16 H16 120.7
C16 C17 C18 117.9(3)
C16 C17 H17 121.1
C18 C17 H17 121.1
N19 C18 C17 125.0(3)
N19 C18 H18 117.5
C17 C18 H18 117.5
C2 N1 S1 112.45(17)
C2 N3 C4 119.1(2)
C4 N5 S1 113.36(19)
C8 N13 C12 117.5(2)
C18 N19 C14 116.6(2)
N1 S1 N5 110.02(11)
N1 S1 C6 102.20(14)
N5 S1 C6 101.49(12)

loop_
_geom_bond_atom_site_label_1
_geom_bond_atom_site_label_2
_geom_bond_distance
C2 N1 1.333(3)
C2 N3 1.339(3)
C2 C8 1.499(4)
C4 N5 1.316(3)
C4 N3 1.351(3)
C4 C14 1.494(3)
C6 C7 1.509(4)
C6 S1 1.806(3)
C6 H6A 0.9700
C6 H6B 0.9700
C7 H7A 0.9600
C7 H7B 0.9600
C7 H7C 0.9600
C8 N13 1.333(3)
C8 C9 1.389(3)
C9 C10 1.373(4)
C9 H9 0.9300
C10 C11 1.363(4)
C10 H10 0.9300
C11 C12 1.372(4)
C11 H11 0.9300
C12 N13 1.338(4)
C12 H12 0.9300
C14 N19 1.341(4)
C14 C15 1.395(3)
C15 C16 1.376(4)
C15 H15 0.9300
C16 C17 1.377(4)
C16 H16 0.9300
C17 C18 1.383(3)
C17 H17 0.9300
C18 N19 1.330(3)
C18 H18 0.9300
N1 S1 1.654(2)
N5 S1 1.664(2)

loop_
_geom_hbond_atom_site_label_D
_geom_hbond_atom_site_label_H
_geom_hbond_atom_site_label_A
_geom_hbond_distance_DH
_geom_hbond_distance_HA
_geom_hbond_distance_DA
_geom_hbond_angle_DHA
_geom_hbond_site_symmetry_A
C6 H6A N19 0.97 2.63 3.435(4) 140.9 4_456
C6 H6B N19 0.97 2.69 3.658(4) 176.8 1_455
C6 H6A N19 0.97 2.63 3.435(4) 140.9 4_456
C6 H6B N19 0.97 2.69 3.658(4) 176.8 1_455

loop_
_geom_torsion_atom_site_label_1
_geom_torsion_atom_site_label_2
_geom_torsion_atom_site_label_3
_geom_torsion_atom_site_label_4
_geom_torsion
N1 C2 C8 N13 11.1(3)
N3 C2 C8 N13 -170.8(2)
N1 C2 C8 C9 -172.0(3)
N3 C2 C8 C9 6.0(4)
N13 C8 C9 C10 -0.3(4)
C2 C8 C9 C10 -177.0(3)
C8 C9 C10 C11 0.0(5)
C9 C10 C11 C12 0.0(5)
C10 C11 C12 N13 0.3(5)
N5 C4 C14 N19 5.9(3)
N3 C4 C14 N19 -173.1(2)
N5 C4 C14 C15 -173.2(2)
N3 C4 C14 C15 7.8(3)
N19 C14 C15 C16 1.0(4)
C4 C14 C15 C16 180.0(2)
C14 C15 C16 C17 0.7(4)
C15 C16 C17 C18 -1.2(4)
C16 C17 C18 N19 0.0(4)
N3 C2 N1 S1 16.7(4)
C8 C2 N1 S1 -165.56(18)
N1 C2 N3 C4 4.6(4)
C8 C2 N3 C4 -173.1(2)
N5 C4 N3 C2 -11.5(4)
C14 C4 N3 C2 167.3(2)
N3 C4 N5 S1 -5.3(4)
C14 C4 N5 S1 175.89(15)
C9 C8 N13 C12 0.6(4)
C2 C8 N13 C12 177.4(2)
C11 C12 N13 C8 -0.6(5)
C17 C18 N19 C14 1.6(4)
C15 C14 N19 C18 -2.1(4)
C4 C14 N19 C18 178.9(2)
C2 N1 S1 N5 -29.2(2)
C2 N1 S1 C6 78.0(2)
C4 N5 S1 N1 24.4(2)
C4 N5 S1 C6 -83.3(2)
C7 C6 S1 N1 75.1(2)
C7 C6 S1 N5 -171.28(19)
